data_4319750
loop_
_publ_author_name
'Chia-Her Lin'
'Sue-Lein Wang'

_publ_section_title
;
 [(1S,2S)-H2DACH][Ga2(1S,2S-DACH)(HPO4)(PO4)2]: A Layered Chiral
 Gallophosphate Containing Chiral Ligand and Chiral Template
;
_journal_name_full 'Inorganic Chemistry'
_journal_page_first 2918
_journal_page_last 2921
_journal_paper_doi 10.1021/ic001234m
_journal_volume 40
_journal_year 2001
_chemical_formula_moiety (C6H16N2)[Ga2(N2C6H14)(HPO4)(PO4)2]
_chemical_formula_sum 'C12 H31 Ga2 N4 O12 P3'
_chemical_formula_weight 655.76
_chemical_name_systematic
; 
diprotonated 1,2-diaminocyclohexane gallium phosphate 
;
_space_group_IT_number 4
_symmetry_cell_setting monoclinic
_symmetry_space_group_name_Hall 'P 2yb'
_symmetry_space_group_name_H-M 'P 1 21 1'
_atom_sites_solution_hydrogens geom
_atom_sites_solution_primary direct
_atom_sites_solution_secondary difmap
_audit_creation_method SHELXL-97
_cell_angle_alpha 90.00
_cell_angle_beta 108.024(2)
_cell_angle_gamma 90.00
_cell_formula_units_Z 2
_cell_length_a 9.7802(8)
_cell_length_b 9.1039(8)
_cell_length_c 13.9235(12)
_cell_measurement_reflns_used 7562
_cell_measurement_temperature 293(2)
_cell_measurement_theta_max 28.30
_cell_measurement_theta_min 2.19
_cell_volume 1178.88(17)
_computing_cell_refinement 'Bruker SMART'
_computing_data_collection 'Bruker SMART'
_computing_data_reduction 'Bruker SHELXTL'
_computing_molecular_graphics 'Bruker SHELXTL'
_computing_publication_material 'Bruker SHELXTL'
_computing_structure_refinement 'SHELXL-97 (Sheldrick, 1997)'
_computing_structure_solution 'SHELXS-97 (Sheldrick, 1990)'
_diffrn_ambient_temperature 293(2)
_diffrn_measured_fraction_theta_full 0.967
_diffrn_measured_fraction_theta_max 0.967
_diffrn_measurement_device_type 'CCD area detector'
_diffrn_measurement_method 'phi and omega scans'
_diffrn_radiation_monochromator graphite
_diffrn_radiation_source 'fine-focus sealed tube'
_diffrn_radiation_type MoK\a
_diffrn_radiation_wavelength 0.71073
_diffrn_reflns_av_R_equivalents 0.0342
_diffrn_reflns_av_sigmaI/netI 0.0694
_diffrn_reflns_limit_h_max 9
_diffrn_reflns_limit_h_min -13
_diffrn_reflns_limit_k_max 12
_diffrn_reflns_limit_k_min -12
_diffrn_reflns_limit_l_max 17
_diffrn_reflns_limit_l_min -18
_diffrn_reflns_number 7562
_diffrn_reflns_theta_full 28.30
_diffrn_reflns_theta_max 28.30
_diffrn_reflns_theta_min 2.19
_exptl_absorpt_coefficient_mu 2.554
_exptl_absorpt_correction_T_max 0.93
_exptl_absorpt_correction_T_min 0.70
_exptl_absorpt_correction_type none
_exptl_absorpt_process_details
;
 The absorption correction was based on symmetry-equivalent reflections
 using the SADABS program. Sheldric, G. M. (1996). SADABS. Siemen Area Detector 
 Absorption Correction Software. University of Gottingen, Germany. 
;
_exptl_crystal_colour colourless
_exptl_crystal_density_diffrn 1.847
_exptl_crystal_density_meas ?
_exptl_crystal_density_method 'not measured'
_exptl_crystal_description Lamellar
_exptl_crystal_F_000 668
_exptl_crystal_size_max 0.30
_exptl_crystal_size_mid 0.10
_exptl_crystal_size_min 0.02
_refine_diff_density_max 1.206
_refine_diff_density_min -0.874
_refine_diff_density_rms 0.148
_refine_ls_abs_structure_details 'Flack H D (1983), Acta Cryst. A39, 876-881'
_refine_ls_abs_structure_Flack 0.001(17)
_refine_ls_extinction_coef 0.0000(13)
_refine_ls_extinction_expression Fc^*^=kFc[1+0.001xFc^2^\l^3^/sin(2\q)]^-1/4^
_refine_ls_extinction_method SHELXL
_refine_ls_goodness_of_fit_ref 1.003
_refine_ls_hydrogen_treatment mixed
_refine_ls_matrix_type full
_refine_ls_number_parameters 299
_refine_ls_number_reflns 5299
_refine_ls_number_restraints 1
_refine_ls_restrained_S_all 1.003
_refine_ls_R_factor_all 0.0751
_refine_ls_R_factor_gt 0.0603
_refine_ls_shift/su_max 0.571
_refine_ls_shift/su_mean 0.009
_refine_ls_structure_factor_coef Fsqd
_refine_ls_weighting_details 'calc w=1/[\s^2^(Fo^2^)+(0.0846P)^2^+2.7368P] where P=(Fo^2^+2Fc^2^)/3'
_refine_ls_weighting_scheme calc
_refine_ls_wR_factor_gt 0.1400
_refine_ls_wR_factor_ref 0.1485
_reflns_number_gt 4392
_reflns_number_total 5299
_reflns_threshold_expression >2sigma(I)
_cod_data_source_file ic001234m.cif
_cod_data_source_block '[(1S,2S)-H2DACH][Ga2(1S,2S-DACH)(HPO4)(PO4)2]'
_cod_depositor_comments
;
The following automatic conversions were performed:

'_symmetry_cell_setting' value 'Monoclinic' changed to 'monoclinic'
according to the built-in table from CIF Core dictionary named
'cif_core.dic' version 2.4.1 from 2010-06-29.

Automatic conversion script
Id: cif_fix_values 1646 2011-03-28 12:23:43Z adriana 

The following automatic conversions were performed:

'_exptl_crystal_density_meas' value 'not measure' was changed to '?'
- the value is perceived as not measured.

Automatic conversion script
Id: cif_fix_values 3008 2015-01-20 13:52:24Z robertas 
;
_cod_database_code 4319750

loop_
_symmetry_equiv_pos_as_xyz
'x, y, z'
'-x, y+1/2, -z'

loop_
_atom_site_label
_atom_site_type_symbol
_atom_site_fract_x
_atom_site_fract_y
_atom_site_fract_z
_atom_site_U_iso_or_equiv
_atom_site_adp_type
_atom_site_occupancy
_atom_site_symmetry_multiplicity
_atom_site_calc_flag
_atom_site_refinement_flags
_atom_site_disorder_assembly
_atom_site_disorder_group
Ga1 Ga 0.39260(7) 0.97851(8) 0.07371(6) 0.01923(19) Uani 1 1 d . . .
Ga2 Ga 0.83457(7) 1.02894(8) 0.03174(6) 0.0212(2) Uani 1 1 d . . .
P1 P 0.73228(18) 0.9694(2) 0.21315(14) 0.0222(4) Uani 1 1 d . . .
P2 P 0.52502(18) 1.1293(2) -0.08369(15) 0.0190(4) Uani 1 1 d . . .
P3 P 0.07991(19) 0.8314(2) 0.01390(16) 0.0214(4) Uani 1 1 d . . .
O1 O 0.5930(5) 1.0256(7) 0.1415(4) 0.0282(12) Uani 1 1 d . . .
O2 O 0.8419(6) 0.9541(8) 0.1534(5) 0.0356(15) Uani 1 1 d . . .
O3 O 0.7905(7) 1.0892(7) 0.2969(5) 0.0370(14) Uani 1 1 d . . .
O4 O 0.7220(6) 0.8248(7) 0.2633(4) 0.0329(13) Uani 1 1 d . . .
O5 O 0.4040(5) 1.0611(6) -0.0526(4) 0.0220(12) Uani 1 1 d . . .
O6 O 0.4709(5) 1.1382(6) -0.2010(4) 0.0274(12) Uani 1 1 d . . .
O7 O 0.6557(5) 1.0266(7) -0.0596(4) 0.0262(11) Uani 1 1 d . . .
O8 O 0.5656(6) 1.2805(6) -0.0381(5) 0.0284(12) Uani 1 1 d . . .
O9 O 0.1851(5) 0.9508(6) 0.0052(4) 0.0243(12) Uani 1 1 d . . .
O10 O -0.0749(6) 0.8970(6) -0.0263(5) 0.0295(13) Uani 1 1 d . . .
O11 O 0.1108(6) 0.7675(7) 0.1167(5) 0.0345(14) Uani 1 1 d . . .
O12 O 0.0789(5) 0.7080(6) -0.0640(5) 0.0264(12) Uani 1 1 d . . .
N1 N 0.3477(7) 1.1875(8) 0.1206(6) 0.0309(15) Uani 1 1 d . . .
N2 N 0.3691(8) 0.9179(8) 0.2126(6) 0.0323(16) Uani 1 1 d . . .
N3 N -0.0923(7) 0.6356(8) 0.1825(5) 0.0313(15) Uani 1 1 d . . .
N4 N -0.2007(9) 0.3489(9) 0.2236(6) 0.0402(19) Uani 1 1 d . . .
C1 C 0.376(2) 1.1798(15) 0.2311(11) 0.095(6) Uani 1 1 d . . .
C2 C 0.3188(18) 1.0419(16) 0.2587(10) 0.079(5) Uani 1 1 d . . .
C3 C 0.365(2) 1.023(2) 0.3768(10) 0.102(6) Uani 1 1 d . . .
C4 C 0.356(3) 1.153(3) 0.4320(14) 0.154(11) Uani 1 1 d . . .
C5 C 0.410(3) 1.292(3) 0.3988(13) 0.133(9) Uani 1 1 d . . .
C6 C 0.366(2) 1.316(2) 0.2862(12) 0.101(6) Uani 1 1 d . . .
C7 C 0.0006(11) 0.5307(14) 0.2573(7) 0.053(3) Uani 1 1 d . . .
C8 C -0.0914(13) 0.4312(14) 0.2994(8) 0.062(4) Uani 1 1 d . . .
C9 C -0.118(3) 0.471(3) 0.3839(12) 0.174(14) Uani 1 1 d . . .
C10 C 0.003(2) 0.542(3) 0.4683(11) 0.131(9) Uani 1 1 d . . .
C11 C 0.079(2) 0.657(3) 0.4225(17) 0.150(12) Uani 1 1 d . . .
C12 C 0.109(2) 0.611(3) 0.3390(12) 0.131(10) Uani 1 1 d . . .
H1 H 0.7462 1.1851 0.2508 0.050 Uiso 1 1 d . . .

loop_
_atom_site_aniso_label
_atom_site_aniso_U_11
_atom_site_aniso_U_22
_atom_site_aniso_U_33
_atom_site_aniso_U_23
_atom_site_aniso_U_13
_atom_site_aniso_U_12
Ga1 0.0161(3) 0.0167(4) 0.0240(4) 0.0007(3) 0.0048(3) 0.0001(3)
Ga2 0.0159(3) 0.0158(4) 0.0317(5) 0.0012(3) 0.0071(3) 0.0003(3)
P1 0.0184(8) 0.0203(9) 0.0251(9) 0.0032(9) 0.0025(7) -0.0029(8)
P2 0.0143(8) 0.0157(9) 0.0259(10) -0.0010(8) 0.0048(7) -0.0006(6)
P3 0.0152(8) 0.0148(9) 0.0342(11) 0.0006(8) 0.0078(7) 0.0009(6)
O1 0.016(2) 0.028(3) 0.036(3) 0.005(3) 0.003(2) 0.002(2)
O2 0.028(3) 0.043(4) 0.040(3) 0.015(3) 0.016(2) 0.007(3)
O3 0.043(3) 0.029(3) 0.030(3) -0.003(3) -0.002(3) -0.006(3)
O4 0.031(3) 0.029(3) 0.032(3) 0.007(3) 0.001(2) -0.009(2)
O5 0.014(2) 0.020(3) 0.031(3) 0.009(2) 0.006(2) -0.0011(19)
O6 0.027(3) 0.026(3) 0.029(3) 0.001(2) 0.009(2) 0.005(2)
O7 0.021(2) 0.018(3) 0.040(3) -0.001(3) 0.010(2) 0.005(2)
O8 0.029(3) 0.013(3) 0.043(4) 0.001(2) 0.010(3) -0.001(2)
O9 0.014(2) 0.018(3) 0.041(3) 0.005(2) 0.008(2) -0.0007(18)
O10 0.018(2) 0.022(3) 0.044(4) -0.004(3) 0.003(2) 0.000(2)
O11 0.027(3) 0.033(4) 0.044(4) 0.005(3) 0.012(3) -0.005(2)
O12 0.020(2) 0.017(3) 0.039(3) 0.001(2) 0.004(2) 0.004(2)
N1 0.031(3) 0.022(4) 0.041(4) -0.003(3) 0.012(3) 0.001(3)
N2 0.033(4) 0.032(4) 0.033(4) 0.002(3) 0.011(3) -0.003(3)
N3 0.029(3) 0.026(4) 0.037(4) 0.010(3) 0.008(3) 0.000(3)
N4 0.048(5) 0.024(4) 0.042(5) -0.003(3) 0.004(3) -0.015(3)
C1 0.21(2) 0.035(7) 0.056(8) -0.017(6) 0.073(11) -0.023(9)
C2 0.156(14) 0.051(7) 0.056(7) -0.021(6) 0.070(9) -0.030(9)
C3 0.204(19) 0.072(10) 0.050(8) 0.013(8) 0.069(10) 0.002(12)
C4 0.28(3) 0.14(2) 0.063(12) -0.021(13) 0.081(16) -0.03(2)
C5 0.25(3) 0.101(16) 0.055(10) -0.018(10) 0.050(14) -0.020(16)
C6 0.141(16) 0.079(11) 0.077(11) -0.047(9) 0.026(10) 0.004(11)
C7 0.049(5) 0.059(7) 0.041(5) 0.025(5) -0.002(4) -0.017(5)
C8 0.069(7) 0.066(8) 0.036(6) 0.008(5) -0.004(5) -0.043(6)
C9 0.21(2) 0.28(3) 0.058(9) -0.073(14) 0.078(12) -0.20(2)
C10 0.160(17) 0.18(2) 0.052(9) -0.038(11) 0.030(9) -0.105(17)
C11 0.16(2) 0.19(3) 0.112(17) -0.085(18) 0.070(15) -0.13(2)
C12 0.122(14) 0.17(2) 0.062(10) 0.034(11) -0.026(9) -0.112(15)

loop_
_atom_type_symbol
_atom_type_description
_atom_type_scat_dispersion_real
_atom_type_scat_dispersion_imag
_atom_type_scat_source
C C 0.0033 0.0016 'International Tables Vol C Tables 4.2.6.8 and 6.1.1.4'
H H 0.0000 0.0000 'International Tables Vol C Tables 4.2.6.8 and 6.1.1.4'
N N 0.0061 0.0033 'International Tables Vol C Tables 4.2.6.8 and 6.1.1.4'
O O 0.0106 0.0060 'International Tables Vol C Tables 4.2.6.8 and 6.1.1.4'
P P 0.1023 0.0942 'International Tables Vol C Tables 4.2.6.8 and 6.1.1.4'
Ga Ga 0.2307 1.6083 'International Tables Vol C Tables 4.2.6.8 and 6.1.1.4'

loop_
_geom_angle_atom_site_label_1
_geom_angle_atom_site_label_2
_geom_angle_atom_site_label_3
_geom_angle
_geom_angle_site_symmetry_1
_geom_angle_site_symmetry_3
_geom_angle_publ_flag
O8 Ga1 O1 93.9(2) 2_645 . yes
O8 Ga1 O5 93.0(2) 2_645 . yes
O1 Ga1 O5 91.3(2) . . yes
O8 Ga1 O9 91.4(2) 2_645 . yes
O1 Ga1 O9 174.5(2) . . yes
O5 Ga1 O9 87.2(2) . . yes
O8 Ga1 N2 94.8(3) 2_645 . yes
O1 Ga1 N2 89.5(3) . . yes
O5 Ga1 N2 172.1(3) . . yes
O9 Ga1 N2 91.3(3) . . yes
O8 Ga1 N1 176.6(3) 2_645 . yes
O1 Ga1 N1 85.7(3) . . yes
O5 Ga1 N1 90.4(3) . . yes
O9 Ga1 N1 89.1(2) . . yes
N2 Ga1 N1 81.9(3) . . yes
O2 Ga2 O7 113.7(2) . . yes
O2 Ga2 O10 106.5(3) . 1_655 yes
O7 Ga2 O10 100.2(2) . 1_655 yes
O2 Ga2 O12 103.0(3) . 2_655 yes
O7 Ga2 O12 117.0(3) . 2_655 yes
O10 Ga2 O12 116.4(3) 1_655 2_655 yes
O1 P1 O4 115.3(3) . . yes
O1 P1 O2 107.9(3) . . yes
O4 P1 O2 109.0(4) . . yes
O1 P1 O3 107.6(4) . . yes
O4 P1 O3 108.9(4) . . yes
O2 P1 O3 107.9(4) . . yes
O5 P2 O8 112.3(3) . . yes
O5 P2 O7 111.1(3) . . yes
O8 P2 O7 111.7(3) . . yes
O5 P2 O6 106.2(3) . . yes
O8 P2 O6 110.6(3) . . yes
O7 P2 O6 104.6(3) . . yes
O11 P3 O9 114.4(3) . . yes
O11 P3 O12 110.1(4) . . yes
O9 P3 O12 108.5(3) . . yes
O11 P3 O10 112.4(3) . . yes
O9 P3 O10 107.6(3) . . yes
O12 P3 O10 103.3(3) . . yes
P1 O1 Ga1 144.7(4) . . yes
P1 O2 Ga2 129.4(4) . . yes
P2 O5 Ga1 133.2(3) . . yes
P2 O7 Ga2 134.6(4) . . yes
P2 O8 Ga1 141.5(4) . 2_655 yes
P3 O9 Ga1 132.0(3) . . yes
P3 O10 Ga2 130.1(4) . 1_455 yes
P3 O12 Ga2 124.7(4) . 2_645 yes
C1 N1 Ga1 106.9(7) . . yes
C2 N2 Ga1 110.6(7) . . yes
N1 C1 C2 110.4(11) . . yes
N1 C1 C6 118.7(14) . . yes
C2 C1 C6 119.1(13) . . yes
N2 C2 C1 109.7(10) . . yes
N2 C2 C3 110.5(13) . . yes
C1 C2 C3 110.8(12) . . yes
C4 C3 C2 115.4(16) . . yes
C3 C4 C5 116.6(16) . . yes
C4 C5 C6 115.1(17) . . yes
C1 C6 C5 112.3(16) . . yes
C12 C7 N3 110.8(13) . . yes
C12 C7 C8 111.5(10) . . yes
N3 C7 C8 110.2(9) . . yes
C9 C8 N4 118.6(12) . . yes
C9 C8 C7 118.8(12) . . yes
N4 C8 C7 114.7(9) . . yes
C8 C9 C10 118.2(16) . . yes
C11 C10 C9 109.3(14) . . yes
C12 C11 C10 114.2(18) . . yes
C11 C12 C7 121.1(16) . . yes

loop_
_geom_bond_atom_site_label_1
_geom_bond_atom_site_label_2
_geom_bond_distance
_geom_bond_site_symmetry_2
_geom_bond_publ_flag
Ga1 O8 1.946(5) 2_645 yes
Ga1 O1 1.942(5) . yes
Ga1 O5 1.948(5) . yes
Ga1 O9 1.973(5) . yes
Ga1 N2 2.091(7) . yes
Ga1 N1 2.101(7) . yes
Ga2 O2 1.806(6) . yes
Ga2 O7 1.817(5) . yes
Ga2 O10 1.823(6) 1_655 yes
Ga2 O12 1.828(5) 2_655 yes
P1 O1 1.507(5) . yes
P1 O4 1.508(6) . yes
P1 O2 1.553(6) . yes
P1 O3 1.570(6) . yes
P2 O5 1.513(5) . yes
P2 O8 1.516(6) . yes
P2 O7 1.535(5) . yes
P2 O6 1.555(6) . yes
P3 O11 1.486(7) . yes
P3 O9 1.528(5) . yes
P3 O12 1.559(6) . yes
P3 O10 1.561(5) . yes
O8 Ga1 1.946(5) 2_655 no
O10 Ga2 1.823(6) 1_455 no
O12 Ga2 1.828(5) 2_645 no
N1 C1 1.478(15) . yes
N2 C2 1.457(15) . yes
N3 C7 1.495(12) . yes
N4 C8 1.456(12) . yes
C1 C2 1.474(19) . yes
C1 C6 1.475(19) . yes
C2 C3 1.573(18) . yes
C3 C4 1.43(3) . yes
C4 C5 1.50(3) . yes
C5 C6 1.51(2) . yes
C7 C12 1.486(18) . yes
C7 C8 1.517(14) . yes
C8 C9 1.33(2) . yes
C9 C10 1.53(2) . yes
C10 C11 1.53(3) . yes
C11 C12 1.35(3) . yes
